data_1536810
loop_
_publ_author_name
'Ramani, K.'
'Shaikh, A.M.'
'Viswamitra, M.A.'
'Reddy, B.S.'

_publ_section_title
;
 Crystal structure of ferroelectric sodium metavanadate, Na V O3
;
_journal_name_full Ferroelectrics
_journal_page_first 49
_journal_page_last 56
_journal_volume 9
_journal_year 1975
_chemical_formula_sum 'Na O3 V'
_chemical_name_systematic 'Na (V O3)'
_space_group_IT_number 9
_symmetry_space_group_name_Hall 'C -2yc'
_symmetry_space_group_name_H-M 'C 1 c 1'
_cell_angle_alpha 90
_cell_angle_beta 108.8
_cell_angle_gamma 90
_cell_formula_units_Z 8
_cell_length_a 10.494
_cell_length_b 9.434
_cell_length_c 5.863
_cell_volume 549.472
_citation_journal_id_ASTM FEROA8
_cod_data_source_file Ramani_FEROA8_1975_1384.cif
_cod_data_source_block Na1O3V1
_cod_original_cell_volume 549.4725
_cod_original_formula_sum 'Na1 O3 V1'
_cod_database_code 1536810

loop_
_symmetry_equiv_pos_as_xyz
x,y,z
x,-y,z+1/2
x+1/2,y+1/2,z
x+1/2,-y+1/2,z+1/2

loop_
_atom_site_label
_atom_site_type_symbol
_atom_site_fract_x
_atom_site_fract_y
_atom_site_fract_z
_atom_site_occupancy
_atom_site_U_iso_or_equiv
O6 O-2 -0.353 -0.006 -0.037 1 0.0
O5 O-2 -0.357 -0.248 -0.317 1 0.0
V1 V+5 0.2925 0.0897 0.2609 1 0.0
O4 O-2 -0.127 -0.101 -0.165 1 0.0
O1 O-2 0.127 0.099 0.164 1 0.0
V2 V+5 -0.2924 -0.0898 -0.2613 1 0.0
O3 O-2 0.352 0.008 0.042 1 0.0
Na2 Na+1 0 0.295 0.25 1 0.0
O2 O-2 0.356 0.247 0.324 1 0.0
Na1 Na+1 0 0.912 0.25 1 0.0
